data_7101087
loop_
_publ_author_name
'Jonathan L. Sessler'
'Vince Lynch'
'G. Dan Pantos'
'M. Salome Rodriguez-Morgade'
'Tomas Torres'

_publ_section_title
;
2-Amino-3,4-diethylpyrrole: a new building block for
coiled structures
;
_journal_name_full 'Chemical Communications'
_journal_paper_doi 10.1039/b602956f
_journal_year 2006
_chemical_formula_sum 'C13 H17 N3 O2'
_chemical_formula_weight 247.30
_space_group_IT_number 14
_symmetry_cell_setting monoclinic
_symmetry_space_group_name_Hall '-P 2ybc'
_symmetry_space_group_name_H-M 'P 1 21/c 1'
_cell_angle_alpha 90.00
_cell_angle_beta 96.867(4)
_cell_angle_gamma 90.00
_cell_formula_units_Z 4
_cell_length_a 10.5504(10)
_cell_length_b 9.0899(8)
_cell_length_c 13.5949(14)
_cell_measurement_temperature 153(2)
_cell_volume 1294.4(2)
_diffrn_ambient_temperature 153(2)
_exptl_crystal_density_diffrn 1.269
_cod_depositor_comments
;
The following automatic conversions were performed:
'_symmetry_cell_setting' value 'Monoclinic' changed to 'monoclinic'
according to '/home/saulius/struct/CIF-dictionaries/cif_core.dic'
dictionary named 'cif_core.dic' version 2.4.1 from 2010-06-29.

Automatic conversion script
Id: cif_fix_enum 1527 2010-12-29 10:47:43Z saulius 
;
_cod_original_sg_symbol_H-M 'P 21/c'
_cod_database_code 7101087

loop_
_symmetry_equiv_pos_as_xyz
'x, y, z'
'-x, y+1/2, -z+1/2'
'-x, -y, -z'
'x, -y-1/2, z-1/2'

loop_
_atom_site_label
_atom_site_type_symbol
_atom_site_fract_x
_atom_site_fract_y
_atom_site_fract_z
_atom_site_U_iso_or_equiv
_atom_site_adp_type
_atom_site_occupancy
_atom_site_symmetry_multiplicity
_atom_site_calc_flag
_atom_site_refinement_flags
_atom_site_disorder_assembly
_atom_site_disorder_group
O1 O 0.6519(3) 0.0694(4) 0.3329(3) 0.0426(11) Uani 1 1 d . . .
O2 O 0.8304(3) 0.0608(4) 0.4409(2) 0.0332(9) Uani 1 1 d . . .
N1 N 0.4953(4) 0.3646(5) 0.6292(3) 0.0323(12) Uani 1 1 d . . .
N2 N 0.4074(4) 0.5118(5) 0.7465(3) 0.0410(13) Uani 1 1 d . . .
H2NA H 0.4768 0.5025 0.7889 0.049 Uiso 1 1 d R . .
H2NB H 0.3428 0.5644 0.7624 0.049 Uiso 1 1 d R . .
N3 N 0.7893(4) 0.2185(5) 0.6617(3) 0.0381(12) Uani 1 1 d . . .
C1 C 0.4001(5) 0.4465(6) 0.6582(4) 0.0305(13) Uani 1 1 d . . .
C2 C 0.2972(4) 0.4545(6) 0.5808(4) 0.0319(13) Uani 1 1 d . . .
C3 C 0.3349(5) 0.3776(6) 0.5021(4) 0.0345(14) Uani 1 1 d . . .
C4 C 0.4593(5) 0.3172(6) 0.5299(4) 0.0357(14) Uani 1 1 d . . .
C5 C 0.5305(5) 0.2346(6) 0.4731(4) 0.0359(15) Uani 1 1 d . . .
H5 H 0.484(5) 0.212(6) 0.400(4) 0.07(2) Uiso 1 1 d . . .
C6 C 0.6538(4) 0.1761(6) 0.4926(3) 0.0278(13) Uani 1 1 d . . .
C7 C 0.7071(5) 0.0978(6) 0.4150(4) 0.0327(13) Uani 1 1 d . . .
C8 C 0.8908(5) -0.0146(6) 0.3647(4) 0.0444(16) Uani 1 1 d . . .
H8A H 0.8426 -0.1040 0.3446 0.067 Uiso 1 1 calc R . .
H8B H 0.9784 -0.0409 0.3908 0.067 Uiso 1 1 calc R . .
H8C H 0.8920 0.0503 0.3073 0.067 Uiso 1 1 calc R . .
C9 C 0.7318(5) 0.1986(6) 0.5847(4) 0.0283(13) Uani 1 1 d . . .
C10 C 0.1745(4) 0.5355(6) 0.5894(4) 0.0336(14) Uani 1 1 d . . .
H10A H 0.1317 0.5556 0.5245 0.040 Uiso 1 1 d R . .
H10B H 0.1949 0.6279 0.6217 0.040 Uiso 1 1 d R . .
C11 C 0.0852(5) 0.4516(7) 0.6494(4) 0.0432(16) Uani 1 1 d . . .
H11A H 0.0583 0.3600 0.6151 0.065 Uiso 1 1 calc R . .
H11B H 0.0100 0.5121 0.6567 0.065 Uiso 1 1 calc R . .
H11C H 0.1298 0.4287 0.7150 0.065 Uiso 1 1 calc R . .
C12 C 0.2591(5) 0.3605(6) 0.4000(4) 0.0407(15) Uani 1 1 d . . .
H12A H 0.3150 0.3364 0.3516 0.049 Uiso 1 1 d R . .
H12B H 0.2172 0.4518 0.3812 0.049 Uiso 1 1 d R . .
C13 C 0.1598(6) 0.2441(7) 0.4015(4) 0.0548(18) Uani 1 1 d . . .
H13A H 0.2012 0.1484 0.4143 0.082 Uiso 1 1 calc R . .
H13B H 0.1067 0.2416 0.3372 0.082 Uiso 1 1 calc R . .
H13C H 0.1063 0.2659 0.4538 0.082 Uiso 1 1 calc R . .
H1N H 0.563(5) 0.357(7) 0.663(4) 0.06(2) Uiso 1 1 d . . .

loop_
_atom_site_aniso_label
_atom_site_aniso_U_11
_atom_site_aniso_U_22
_atom_site_aniso_U_33
_atom_site_aniso_U_23
_atom_site_aniso_U_13
_atom_site_aniso_U_12
O1 0.031(2) 0.065(3) 0.032(2) -0.011(2) 0.0056(18) 0.005(2)
O2 0.0246(19) 0.042(2) 0.034(2) -0.0018(19) 0.0085(16) 0.0084(18)
N1 0.020(3) 0.045(3) 0.032(3) 0.000(2) 0.005(2) 0.007(2)
N2 0.026(2) 0.060(3) 0.035(3) -0.019(3) -0.004(2) 0.009(2)
N3 0.035(3) 0.047(3) 0.033(3) 0.005(2) 0.007(2) 0.007(2)
C1 0.023(3) 0.036(3) 0.034(3) -0.003(3) 0.009(2) 0.002(3)
C2 0.020(3) 0.048(4) 0.028(3) 0.001(3) 0.002(2) 0.006(3)
C3 0.023(3) 0.054(4) 0.027(3) -0.003(3) 0.005(2) 0.009(3)
C4 0.030(3) 0.047(4) 0.029(3) -0.006(3) -0.001(2) 0.002(3)
C5 0.021(3) 0.049(4) 0.038(4) -0.008(3) 0.007(3) 0.006(3)
C6 0.022(3) 0.036(3) 0.025(3) 0.000(3) 0.004(2) 0.003(2)
C7 0.020(3) 0.040(4) 0.039(3) 0.002(3) 0.009(2) 0.004(3)
C8 0.036(3) 0.056(4) 0.044(3) -0.007(3) 0.016(3) 0.017(3)
C9 0.024(3) 0.032(3) 0.033(3) 0.010(3) 0.020(3) 0.009(2)
C10 0.021(3) 0.050(4) 0.030(3) 0.005(3) 0.001(2) 0.009(3)
C11 0.029(3) 0.056(4) 0.046(3) 0.012(3) 0.013(3) 0.009(3)
C12 0.022(3) 0.051(4) 0.048(4) 0.007(3) 0.004(3) 0.005(3)
C13 0.078(5) 0.037(4) 0.049(4) -0.002(3) 0.006(3) -0.002(4)

loop_
_geom_bond_atom_site_label_1
_geom_bond_atom_site_label_2
_geom_bond_distance
_geom_bond_site_symmetry_2
_geom_bond_publ_flag
O1 C7 1.223(6) . ?
O2 C7 1.349(5) . ?
O2 C8 1.450(6) . ?
N1 C1 1.346(6) . ?
N1 C4 1.425(6) . ?
N1 H1N 0.81(6) . ?
N2 C1 1.334(6) . ?
N2 H2NA 0.8800 . ?
N2 H2NB 0.8800 . ?
N3 C9 1.159(6) . ?
C1 C2 1.421(6) . ?
C2 C3 1.376(7) . ?
C2 C10 1.507(6) . ?
C3 C4 1.431(7) . ?
C3 C12 1.524(7) . ?
C4 C5 1.365(7) . ?
C5 C6 1.401(7) . ?
C5 H5 1.07(6) . ?
C6 C9 1.429(7) . ?
C6 C7 1.441(7) . ?
C8 H8A 0.9800 . ?
C8 H8B 0.9800 . ?
C8 H8C 0.9800 . ?
C10 C11 1.522(7) . ?
C10 H10A 0.9600 . ?
C10 H10B 0.9600 . ?
C11 H11A 0.9800 . ?
C11 H11B 0.9800 . ?
C11 H11C 0.9800 . ?
C12 C13 1.491(7) . ?
C12 H12A 0.9600 . ?
C12 H12B 0.9600 . ?
C13 H13A 0.9800 . ?
C13 H13B 0.9800 . ?
C13 H13C 0.9800 . ?

loop_
_cod_related_entry_id
_cod_related_entry_database
_cod_related_entry_code
1 ChemSpider 30652977
